data_1571172
loop_
_publ_author_name
'Li, Yang'
'Yan, Xiao-Long'
'Hu, Li-Yan'
'Luo, Kai'
'Zhu, Jie'
'Wu, Lei'

_publ_section_title
;
 Pd-catalyzed divergent regioselective annulation of phosphinyl allenes
 accessing polyarylfurans and 2<i>H</i>-chromenes.
;
_journal_issue 28
_journal_name_full 'Chemical communications (Cambridge, England)'
_journal_page_first 3814
_journal_page_last 3817
_journal_paper_doi 10.1039/d3cc05974j
_journal_volume 60
_journal_year 2024
_chemical_formula_moiety 'C38 H27 O2 P'
_chemical_formula_sum 'C38 H27 O2 P'
_chemical_formula_weight 546.56
_space_group_crystal_system monoclinic
_space_group_IT_number 14
_space_group_name_Hall '-P 2ybc'
_space_group_name_H-M_alt 'P 1 21/c 1'
_atom_sites_solution_hydrogens geom
_audit_creation_method SHELXL-2018/3
_audit_update_record
;
2023-03-15 deposited with the CCDC.	2024-03-07 downloaded from the CCDC.
;
_cell_angle_alpha 90
_cell_angle_beta 104.978(3)
_cell_angle_gamma 90
_cell_formula_units_Z 4
_cell_length_a 10.0902(10)
_cell_length_b 20.276(2)
_cell_length_c 14.0678(15)
_cell_measurement_reflns_used 7231
_cell_measurement_temperature 296(2)
_cell_measurement_theta_max 27.43
_cell_measurement_theta_min 2.45
_cell_volume 2780.3(5)
_computing_cell_refinement 'Bruker SAINT'
_computing_data_collection 'Bruker APEX3'
_computing_data_reduction 'Bruker SAINT'
_computing_molecular_graphics 'Bruker SHELXTL'
_computing_publication_material 'Bruker SHELXTL'
_computing_structure_refinement 'SHELXL-2018/3 (Sheldrick, 2018)'
_computing_structure_solution 'SHELXT 2014/5 (Sheldrick, 2014)'
_diffrn_ambient_temperature 296(2)
_diffrn_measured_fraction_theta_full 0.990
_diffrn_measured_fraction_theta_max 0.987
_diffrn_measurement_device_type 'Bruker D8 QUEST PHOTON 100'
_diffrn_measurement_method '\f and \w scans'
_diffrn_radiation_type MoK\a
_diffrn_radiation_wavelength 0.71073
_diffrn_reflns_av_R_equivalents 0.0326
_diffrn_reflns_av_unetI/netI 0.0471
_diffrn_reflns_Laue_measured_fraction_full 0.990
_diffrn_reflns_Laue_measured_fraction_max 0.987
_diffrn_reflns_limit_h_max 13
_diffrn_reflns_limit_h_min -10
_diffrn_reflns_limit_k_max 26
_diffrn_reflns_limit_k_min -26
_diffrn_reflns_limit_l_max 18
_diffrn_reflns_limit_l_min -17
_diffrn_reflns_number 16608
_diffrn_reflns_point_group_measured_fraction_full 0.990
_diffrn_reflns_point_group_measured_fraction_max 0.987
_diffrn_reflns_theta_full 25.242
_diffrn_reflns_theta_max 27.517
_diffrn_reflns_theta_min 2.009
_diffrn_source.source 'Ius 2.0'
_diffrn_source.type microfocus

_exptl_absorpt_coefficient_mu 0.134
_exptl_absorpt_correction_T_max 0.7456
_exptl_absorpt_correction_T_min 0.6470
_exptl_absorpt_correction_type multi-scan
_exptl_absorpt_process_details sadabs
_exptl_crystal_colour yellow
_exptl_crystal_density_diffrn 1.306
_exptl_crystal_description block
_exptl_crystal_F_000 1144
_exptl_crystal_size_max 0.250
_exptl_crystal_size_mid 0.220
_exptl_crystal_size_min 0.200
_refine_diff_density_max 0.241
_refine_diff_density_min -0.337
_refine_diff_density_rms 0.039
_refine_ls_extinction_method none
_refine_ls_goodness_of_fit_ref 1.026
_refine_ls_hydrogen_treatment constr
_refine_ls_matrix_type full
_refine_ls_number_parameters 370
_refine_ls_number_reflns 6321
_refine_ls_number_restraints 0
_refine_ls_restrained_S_all 1.026
_refine_ls_R_factor_all 0.0770
_refine_ls_R_factor_gt 0.0484
_refine_ls_shift/su_max 0.001
_refine_ls_shift/su_mean 0.000
_refine_ls_structure_factor_coef Fsqd
_refine_ls_weighting_details 'w=1/[\s^2^(Fo^2^)+(0.0528P)^2^+0.6957P] where P=(Fo^2^+2Fc^2^)/3'
_refine_ls_weighting_scheme calc
_refine_ls_wR_factor_gt 0.1093
_refine_ls_wR_factor_ref 0.1226
_reflns_Friedel_coverage 0.000
_reflns_number_gt 4550
_reflns_number_total 6321
_reflns_threshold_expression 'I > 2\s(I)'
_cod_data_source_file d3cc05974j2.cif
_cod_data_source_block Ly200524_a
_cod_depositor_comments 'Adding full bibliography for 1571172--1571173.cif.'
_cod_original_sg_symbol_H-M 'P 21/c'
_cod_database_code 1571172
_shelx_shelxl_version_number 2018/3
_shelx_space_group_comment
;
The symmetry employed for this shelxl refinement is uniquely defined
by the following loop, which should always be used as a source of
symmetry information in preference to the above space-group names.
They are only intended as comments.
;
_shelx_estimated_absorpt_t_min 0.967
_shelx_estimated_absorpt_t_max 0.974

loop_
_space_group_symop_operation_xyz
'x, y, z'
'-x, y+1/2, -z+1/2'
'-x, -y, -z'
'x, -y-1/2, z-1/2'

loop_
_atom_site_label
_atom_site_type_symbol
_atom_site_fract_x
_atom_site_fract_y
_atom_site_fract_z
_atom_site_U_iso_or_equiv
_atom_site_adp_type
_atom_site_occupancy
_atom_site_site_symmetry_order
_atom_site_calc_flag
_atom_site_refinement_flags_posn
_atom_site_refinement_flags_adp
_atom_site_refinement_flags_occupancy
_atom_site_disorder_assembly
_atom_site_disorder_group
P1 P 0.65207(5) 0.71512(2) 0.56739(3) 0.03622(13) Uani 1 1 d . . . . .
O1 O 0.62854(14) 0.73033(6) 0.66466(9) 0.0521(4) Uani 1 1 d . . . . .
O2 O 0.80655(11) 0.58578(6) 0.46330(8) 0.0383(3) Uani 1 1 d . . . . .
C1 C 0.9144(2) 0.57469(11) 0.92749(15) 0.0596(6) Uani 1 1 d . . . . .
H1 H 0.946052 0.569430 0.995266 0.071 Uiso 1 1 calc R U . . .
C2 C 0.9959(2) 0.55761(10) 0.86815(15) 0.0527(5) Uani 1 1 d . . . . .
H2 H 1.082981 0.540765 0.896213 0.063 Uiso 1 1 calc R U . . .
C3 C 0.95154(18) 0.56482(8) 0.76473(13) 0.0409(4) Uani 1 1 d . . . . .
C4 C 0.81667(17) 0.58990(8) 0.72316(12) 0.0357(4) Uani 1 1 d . . . . .
C5 C 0.77451(16) 0.59590(7) 0.61923(12) 0.0329(4) Uani 1 1 d . . . . .
C6 C 0.64496(16) 0.62265(8) 0.54900(12) 0.0329(4) Uani 1 1 d . . . . .
C7 C 0.66873(17) 0.60114(8) 0.45223(12) 0.0344(4) Uani 1 1 d . . . . .
C8 C 0.57175(18) 0.59007(8) 0.36857(12) 0.0362(4) Uani 1 1 d . . . . .
C9 C 0.60690(18) 0.56982(8) 0.27677(12) 0.0385(4) Uani 1 1 d . . . . .
C10 C 0.5462(2) 0.51478(9) 0.22363(13) 0.0474(5) Uani 1 1 d . . . . .
H10 H 0.484342 0.489611 0.247052 0.057 Uiso 1 1 calc R U . . .
C11 C 0.5763(2) 0.49704(10) 0.13709(14) 0.0524(5) Uani 1 1 d . . . . .
H11 H 0.534998 0.460025 0.102859 0.063 Uiso 1 1 calc R U . . .
C12 C 0.6669(2) 0.53373(11) 0.10100(14) 0.0525(5) Uani 1 1 d . . . . .
H12 H 0.686235 0.521917 0.042127 0.063 Uiso 1 1 calc R U . . .
C13 C 1.0964(3) 0.75989(14) 0.5716(3) 0.0931(10) Uani 1 1 d . . . . .
H13 H 1.188508 0.767092 0.575003 0.112 Uiso 1 1 calc R U . . .
C14 C 1.0549(3) 0.75522(13) 0.6562(2) 0.0844(9) Uani 1 1 d . . . . .
H14 H 1.118608 0.759707 0.716808 0.101 Uiso 1 1 calc R U . . .
C15 C 0.9183(2) 0.74383(10) 0.65245(17) 0.0610(6) Uani 1 1 d . . . . .
H15 H 0.890210 0.740828 0.710275 0.073 Uiso 1 1 calc R U . . .
C16 C 0.82339(18) 0.73691(8) 0.56177(14) 0.0425(4) Uani 1 1 d . . . . .
C17 C 0.8661(2) 0.74277(10) 0.47629(17) 0.0557(5) Uani 1 1 d . . . . .
H17 H 0.802799 0.739158 0.415343 0.067 Uiso 1 1 calc R U . . .
C18 C 1.0038(3) 0.75407(13) 0.4817(2) 0.0801(8) Uani 1 1 d . . . . .
H18 H 1.032897 0.757671 0.424335 0.096 Uiso 1 1 calc R U . . .
C19 C 0.50744(17) 0.59525(9) 0.55834(13) 0.0403(4) Uani 1 1 d . . . . .
H19A H 0.518808 0.549165 0.577186 0.048 Uiso 1 1 calc R U . . .
H19B H 0.479917 0.618839 0.610116 0.048 Uiso 1 1 calc R U . . .
C20 C 0.39557(18) 0.60127(8) 0.46386(14) 0.0407(4) Uani 1 1 d . . . . .
C21 C 0.26021(19) 0.60686(10) 0.46722(17) 0.0541(5) Uani 1 1 d . . . . .
H21 H 0.239613 0.610147 0.527771 0.065 Uiso 1 1 calc R U . . .
C22 C 0.1549(2) 0.60761(11) 0.38153(19) 0.0640(6) Uani 1 1 d . . . . .
H22 H 0.064202 0.610604 0.384678 0.077 Uiso 1 1 calc R U . . .
C23 C 0.1850(2) 0.60392(11) 0.29238(18) 0.0616(6) Uani 1 1 d . . . . .
H23 H 0.114323 0.603991 0.234861 0.074 Uiso 1 1 calc R U . . .
C24 C 0.3193(2) 0.60010(10) 0.28707(15) 0.0521(5) Uani 1 1 d . . . . .
H24 H 0.338318 0.599053 0.225846 0.063 Uiso 1 1 calc R U . . .
C25 C 0.42712(18) 0.59779(8) 0.37232(13) 0.0399(4) Uani 1 1 d . . . . .
C26 C 0.7290(2) 0.58817(10) 0.15255(14) 0.0536(5) Uani 1 1 d . . . . .
H26 H 0.790978 0.612992 0.128685 0.064 Uiso 1 1 calc R U . . .
C27 C 0.6993(2) 0.60581(9) 0.23945(14) 0.0458(4) Uani 1 1 d . . . . .
H27 H 0.742031 0.642519 0.273762 0.055 Uiso 1 1 calc R U . . .
C28 C 0.86242(17) 0.57864(8) 0.56394(12) 0.0355(4) Uani 1 1 d . . . . .
C29 C 0.99531(18) 0.55498(8) 0.60319(14) 0.0411(4) Uani 1 1 d . . . . .
H29 H 1.052585 0.544286 0.563224 0.049 Uiso 1 1 calc R U . . .
C30 C 1.03712(19) 0.54828(9) 0.70317(14) 0.0442(4) Uani 1 1 d . . . . .
H30 H 1.124818 0.532318 0.731603 0.053 Uiso 1 1 calc R U . . .
C31 C 0.7827(2) 0.60026(10) 0.88672(14) 0.0514(5) Uani 1 1 d . . . . .
H31 H 0.727678 0.612281 0.927671 0.062 Uiso 1 1 calc R U . . .
C32 C 0.7349(2) 0.60756(8) 0.78717(13) 0.0415(4) Uani 1 1 d . . . . .
H32 H 0.647331 0.624392 0.761058 0.050 Uiso 1 1 calc R U . . .
C33 C 0.52781(17) 0.75764(8) 0.47055(14) 0.0397(4) Uani 1 1 d . . . . .
C34 C 0.4373(2) 0.79754(10) 0.50403(17) 0.0554(5) Uani 1 1 d . . . . .
H34 H 0.444097 0.800576 0.571093 0.066 Uiso 1 1 calc R U . . .
C35 C 0.3372(2) 0.83269(11) 0.4378(2) 0.0727(7) Uani 1 1 d . . . . .
H35 H 0.276510 0.859193 0.460377 0.087 Uiso 1 1 calc R U . . .
C36 C 0.3271(2) 0.82854(11) 0.3385(2) 0.0694(7) Uani 1 1 d . . . . .
H36 H 0.259066 0.851954 0.294146 0.083 Uiso 1 1 calc R U . . .
C37 C 0.4171(2) 0.79003(10) 0.30461(16) 0.0584(6) Uani 1 1 d . . . . .
H37 H 0.410664 0.787746 0.237546 0.070 Uiso 1 1 calc R U . . .
C38 C 0.51734(19) 0.75461(9) 0.37063(14) 0.0465(5) Uani 1 1 d . . . . .
H38 H 0.578236 0.728539 0.347598 0.056 Uiso 1 1 calc R U . . .

loop_
_atom_site_aniso_label
_atom_site_aniso_U_11
_atom_site_aniso_U_22
_atom_site_aniso_U_33
_atom_site_aniso_U_23
_atom_site_aniso_U_13
_atom_site_aniso_U_12
P1 0.0383(2) 0.0348(2) 0.0363(3) -0.00019(19) 0.01095(19) 0.00278(19)
O1 0.0701(9) 0.0459(7) 0.0443(8) -0.0036(6) 0.0218(7) 0.0091(7)
O2 0.0345(6) 0.0481(7) 0.0330(6) -0.0045(5) 0.0099(5) 0.0015(5)
C1 0.0742(15) 0.0649(13) 0.0337(11) 0.0090(10) 0.0033(10) 0.0023(11)
C2 0.0526(12) 0.0555(12) 0.0420(11) 0.0075(9) -0.0020(10) 0.0040(9)
C3 0.0425(10) 0.0356(9) 0.0402(10) 0.0016(8) 0.0028(8) -0.0015(8)
C4 0.0420(9) 0.0301(8) 0.0331(9) 0.0016(7) 0.0066(8) -0.0023(7)
C5 0.0344(9) 0.0302(8) 0.0340(9) -0.0003(7) 0.0087(7) 0.0001(7)
C6 0.0343(8) 0.0346(8) 0.0303(9) 0.0011(7) 0.0090(7) 0.0003(7)
C7 0.0353(9) 0.0352(8) 0.0351(9) 0.0001(7) 0.0134(7) -0.0007(7)
C8 0.0409(9) 0.0360(9) 0.0315(9) -0.0001(7) 0.0091(7) -0.0036(7)
C9 0.0426(10) 0.0400(9) 0.0300(9) 0.0026(7) 0.0041(8) 0.0007(7)
C10 0.0549(11) 0.0468(10) 0.0377(10) -0.0012(8) 0.0074(9) -0.0094(9)
C11 0.0625(13) 0.0528(11) 0.0348(11) -0.0082(9) -0.0001(9) 0.0018(10)
C12 0.0605(13) 0.0666(13) 0.0288(10) 0.0001(9) 0.0087(9) 0.0146(11)
C13 0.0377(13) 0.0815(18) 0.154(3) 0.0170(19) 0.0141(17) -0.0094(12)
C14 0.0467(13) 0.0689(16) 0.116(2) 0.0040(15) -0.0179(15) -0.0096(12)
C15 0.0541(13) 0.0518(12) 0.0673(14) -0.0022(10) -0.0020(11) -0.0042(10)
C16 0.0379(9) 0.0320(8) 0.0547(12) 0.0002(8) 0.0069(9) 0.0000(7)
C17 0.0454(11) 0.0549(12) 0.0690(15) 0.0037(11) 0.0187(10) -0.0060(9)
C18 0.0541(14) 0.0797(17) 0.116(2) 0.0095(16) 0.0382(16) -0.0081(13)
C19 0.0401(9) 0.0437(9) 0.0397(10) 0.0002(8) 0.0150(8) -0.0046(8)
C20 0.0361(9) 0.0392(9) 0.0471(11) 0.0011(8) 0.0113(8) -0.0057(7)
C21 0.0414(11) 0.0617(12) 0.0617(13) 0.0020(10) 0.0177(10) -0.0067(9)
C22 0.0356(11) 0.0703(14) 0.0837(18) 0.0057(12) 0.0111(11) -0.0030(10)
C23 0.0418(11) 0.0654(14) 0.0678(15) 0.0072(11) -0.0036(11) -0.0008(10)
C24 0.0462(11) 0.0571(12) 0.0476(12) 0.0065(9) 0.0022(9) 0.0005(9)
C25 0.0383(9) 0.0361(9) 0.0434(11) 0.0029(8) 0.0067(8) -0.0033(7)
C26 0.0602(13) 0.0614(12) 0.0435(12) 0.0069(10) 0.0212(10) 0.0007(10)
C27 0.0526(11) 0.0445(10) 0.0410(11) -0.0008(8) 0.0137(9) -0.0052(9)
C28 0.0386(9) 0.0328(8) 0.0344(9) -0.0024(7) 0.0083(7) -0.0013(7)
C29 0.0369(9) 0.0410(9) 0.0470(11) -0.0055(8) 0.0135(8) 0.0008(7)
C30 0.0365(9) 0.0421(10) 0.0493(12) -0.0001(8) 0.0022(9) 0.0026(8)
C31 0.0675(13) 0.0522(11) 0.0367(11) 0.0033(9) 0.0175(10) -0.0002(10)
C32 0.0487(10) 0.0402(9) 0.0364(10) 0.0027(8) 0.0127(8) 0.0001(8)
C33 0.0345(9) 0.0361(9) 0.0497(11) 0.0076(8) 0.0131(8) -0.0005(7)
C34 0.0516(12) 0.0529(11) 0.0674(14) 0.0123(10) 0.0257(11) 0.0116(10)
C35 0.0567(14) 0.0617(14) 0.105(2) 0.0213(14) 0.0296(14) 0.0251(11)
C36 0.0500(13) 0.0603(14) 0.0898(19) 0.0293(13) 0.0036(12) 0.0092(11)
C37 0.0545(12) 0.0554(12) 0.0586(13) 0.0171(10) 0.0023(10) -0.0038(10)
C38 0.0435(10) 0.0440(10) 0.0500(12) 0.0068(9) 0.0087(9) 0.0008(8)

loop_
_atom_type_symbol
_atom_type_description
_atom_type_scat_dispersion_real
_atom_type_scat_dispersion_imag
_atom_type_scat_source
C C 0.0033 0.0016 'International Tables Vol C Tables 4.2.6.8 and 6.1.1.4'
H H 0.0000 0.0000 'International Tables Vol C Tables 4.2.6.8 and 6.1.1.4'
O O 0.0106 0.0060 'International Tables Vol C Tables 4.2.6.8 and 6.1.1.4'
P P 0.1023 0.0942 'International Tables Vol C Tables 4.2.6.8 and 6.1.1.4'

loop_
_geom_angle_atom_site_label_1
_geom_angle_atom_site_label_2
_geom_angle_atom_site_label_3
_geom_angle
_geom_angle_site_symmetry_1
_geom_angle_site_symmetry_3
_geom_angle_publ_flag
O1 P1 C16 111.93(9) . . ?
O1 P1 C33 110.51(8) . . ?
C16 P1 C33 109.55(8) . . ?
O1 P1 C6 108.87(7) . . ?
C16 P1 C6 103.85(8) . . ?
C33 P1 C6 111.97(8) . . ?
C28 O2 C7 105.51(12) . . ?
C2 C1 C31 120.15(19) . . ?
C2 C1 H1 119.9 . . ?
C31 C1 H1 119.9 . . ?
C1 C2 C3 121.62(19) . . ?
C1 C2 H2 119.2 . . ?
C3 C2 H2 119.2 . . ?
C30 C3 C2 121.66(18) . . ?
C30 C3 C4 120.14(16) . . ?
C2 C3 C4 118.20(18) . . ?
C32 C4 C5 124.42(16) . . ?
C32 C4 C3 118.66(16) . . ?
C5 C4 C3 116.92(16) . . ?
C28 C5 C4 119.89(16) . . ?
C28 C5 C6 107.26(14) . . ?
C4 C5 C6 132.76(15) . . ?
C7 C6 C5 99.96(13) . . ?
C7 C6 C19 109.38(13) . . ?
C5 C6 C19 117.43(14) . . ?
C7 C6 P1 113.67(11) . . ?
C5 C6 P1 105.60(11) . . ?
C19 C6 P1 110.55(11) . . ?
C8 C7 O2 122.77(15) . . ?
C8 C7 C6 126.23(15) . . ?
O2 C7 C6 110.55(13) . . ?
C7 C8 C25 116.94(15) . . ?
C7 C8 C9 121.75(16) . . ?
C25 C8 C9 121.30(15) . . ?
C27 C9 C10 117.55(17) . . ?
C27 C9 C8 121.24(16) . . ?
C10 C9 C8 121.19(16) . . ?
C11 C10 C9 121.12(18) . . ?
C11 C10 H10 119.4 . . ?
C9 C10 H10 119.4 . . ?
C12 C11 C10 120.35(19) . . ?
C12 C11 H11 119.8 . . ?
C10 C11 H11 119.8 . . ?
C11 C12 C26 119.65(18) . . ?
C11 C12 H12 120.2 . . ?
C26 C12 H12 120.2 . . ?
C14 C13 C18 120.7(2) . . ?
C14 C13 H13 119.7 . . ?
C18 C13 H13 119.7 . . ?
C13 C14 C15 120.4(2) . . ?
C13 C14 H14 119.8 . . ?
C15 C14 H14 119.8 . . ?
C14 C15 C16 119.7(2) . . ?
C14 C15 H15 120.2 . . ?
C16 C15 H15 120.2 . . ?
C17 C16 C15 119.59(19) . . ?
C17 C16 P1 125.15(15) . . ?
C15 C16 P1 115.13(16) . . ?
C16 C17 C18 119.9(2) . . ?
C16 C17 H17 120.1 . . ?
C18 C17 H17 120.1 . . ?
C13 C18 C17 119.9(3) . . ?
C13 C18 H18 120.1 . . ?
C17 C18 H18 120.1 . . ?
C20 C19 C6 112.51(14) . . ?
C20 C19 H19A 109.1 . . ?
C6 C19 H19A 109.1 . . ?
C20 C19 H19B 109.1 . . ?
C6 C19 H19B 109.1 . . ?
H19A C19 H19B 107.8 . . ?
C21 C20 C25 119.65(17) . . ?
C21 C20 C19 119.77(17) . . ?
C25 C20 C19 120.50(15) . . ?
C20 C21 C22 120.9(2) . . ?
C20 C21 H21 119.6 . . ?
C22 C21 H21 119.6 . . ?
C23 C22 C21 119.73(19) . . ?
C23 C22 H22 120.1 . . ?
C21 C22 H22 120.1 . . ?
C22 C23 C24 120.5(2) . . ?
C22 C23 H23 119.8 . . ?
C24 C23 H23 119.8 . . ?
C23 C24 C25 120.9(2) . . ?
C23 C24 H24 119.5 . . ?
C25 C24 H24 119.5 . . ?
C24 C25 C20 118.31(17) . . ?
C24 C25 C8 121.94(17) . . ?
C20 C25 C8 119.73(15) . . ?
C27 C26 C12 120.01(19) . . ?
C27 C26 H26 120.0 . . ?
C12 C26 H26 120.0 . . ?
C26 C27 C9 121.30(18) . . ?
C26 C27 H27 119.3 . . ?
C9 C27 H27 119.3 . . ?
C5 C28 O2 113.63(15) . . ?
C5 C28 C29 124.09(16) . . ?
O2 C28 C29 122.27(15) . . ?
C30 C29 C28 116.77(17) . . ?
C30 C29 H29 121.6 . . ?
C28 C29 H29 121.6 . . ?
C29 C30 C3 122.18(17) . . ?
C29 C30 H30 118.9 . . ?
C3 C30 H30 118.9 . . ?
C32 C31 C1 120.32(19) . . ?
C32 C31 H31 119.8 . . ?
C1 C31 H31 119.8 . . ?
C31 C32 C4 121.03(18) . . ?
C31 C32 H32 119.5 . . ?
C4 C32 H32 119.5 . . ?
C38 C33 C34 119.05(18) . . ?
C38 C33 P1 126.77(14) . . ?
C34 C33 P1 114.17(15) . . ?
C35 C34 C33 120.1(2) . . ?
C35 C34 H34 120.0 . . ?
C33 C34 H34 120.0 . . ?
C36 C35 C34 120.1(2) . . ?
C36 C35 H35 119.9 . . ?
C34 C35 H35 119.9 . . ?
C37 C36 C35 120.3(2) . . ?
C37 C36 H36 119.8 . . ?
C35 C36 H36 119.8 . . ?
C36 C37 C38 119.8(2) . . ?
C36 C37 H37 120.1 . . ?
C38 C37 H37 120.1 . . ?
C33 C38 C37 120.62(19) . . ?
C33 C38 H38 119.7 . . ?
C37 C38 H38 119.7 . . ?

loop_
_geom_bond_atom_site_label_1
_geom_bond_atom_site_label_2
_geom_bond_distance
_geom_bond_site_symmetry_2
_geom_bond_publ_flag
P1 O1 1.4805(13) . ?
P1 C16 1.8057(19) . ?
P1 C33 1.8134(18) . ?
P1 C6 1.8914(16) . ?
O2 C28 1.389(2) . ?
O2 C7 1.3939(19) . ?
C1 C2 1.359(3) . ?
C1 C31 1.404(3) . ?
C1 H1 0.9300 . ?
C2 C3 1.415(3) . ?
C2 H2 0.9300 . ?
C3 C30 1.412(3) . ?
C3 C4 1.429(2) . ?
C4 C32 1.415(2) . ?
C4 C5 1.418(2) . ?
C5 C28 1.368(2) . ?
C5 C6 1.520(2) . ?
C6 C7 1.507(2) . ?
C6 C19 1.532(2) . ?
C7 C8 1.341(2) . ?
C8 C25 1.482(2) . ?
C8 C9 1.483(2) . ?
C9 C27 1.390(3) . ?
C9 C10 1.394(2) . ?
C10 C11 1.376(3) . ?
C10 H10 0.9300 . ?
C11 C12 1.374(3) . ?
C11 H11 0.9300 . ?
C12 C26 1.379(3) . ?
C12 H12 0.9300 . ?
C13 C14 1.363(4) . ?
C13 C18 1.370(4) . ?
C13 H13 0.9300 . ?
C14 C15 1.384(3) . ?
C14 H14 0.9300 . ?
C15 C16 1.390(3) . ?
C15 H15 0.9300 . ?
C16 C17 1.383(3) . ?
C17 C18 1.391(3) . ?
C17 H17 0.9300 . ?
C18 H18 0.9300 . ?
C19 C20 1.510(2) . ?
C19 H19A 0.9700 . ?
C19 H19B 0.9700 . ?
C20 C21 1.383(3) . ?
C20 C25 1.406(2) . ?
C21 C22 1.386(3) . ?
C21 H21 0.9300 . ?
C22 C23 1.366(3) . ?
C22 H22 0.9300 . ?
C23 C24 1.378(3) . ?
C23 H23 0.9300 . ?
C24 C25 1.396(3) . ?
C24 H24 0.9300 . ?
C26 C27 1.379(3) . ?
C26 H26 0.9300 . ?
C27 H27 0.9300 . ?
C28 C29 1.397(2) . ?
C29 C30 1.367(2) . ?
C29 H29 0.9300 . ?
C30 H30 0.9300 . ?
C31 C32 1.366(3) . ?
C31 H31 0.9300 . ?
C32 H32 0.9300 . ?
C33 C38 1.384(3) . ?
C33 C34 1.390(3) . ?
C34 C35 1.382(3) . ?
C34 H34 0.9300 . ?
C35 C36 1.377(3) . ?
C35 H35 0.9300 . ?
C36 C37 1.372(3) . ?
C36 H36 0.9300 . ?
C37 C38 1.384(3) . ?
C37 H37 0.9300 . ?
C38 H38 0.9300 . ?

loop_
_geom_hbond_atom_site_label_D
_geom_hbond_atom_site_label_H
_geom_hbond_atom_site_label_A
_geom_hbond_distance_DH
_geom_hbond_distance_HA
_geom_hbond_distance_DA
_geom_hbond_angle_DHA
_geom_hbond_site_symmetry_A
_geom_hbond_publ_flag
C34 H34 O1 0.93 2.44 2.904(2) 110.8 . yes

loop_
_geom_torsion_atom_site_label_1
_geom_torsion_atom_site_label_2
_geom_torsion_atom_site_label_3
_geom_torsion_atom_site_label_4
_geom_torsion
_geom_torsion_site_symmetry_1
_geom_torsion_site_symmetry_2
_geom_torsion_site_symmetry_3
_geom_torsion_site_symmetry_4
_geom_torsion_publ_flag
C31 C1 C2 C3 0.0(3) . . . . ?
C1 C2 C3 C30 178.75(19) . . . . ?
C1 C2 C3 C4 -0.9(3) . . . . ?
C30 C3 C4 C32 -178.41(15) . . . . ?
C2 C3 C4 C32 1.2(2) . . . . ?
C30 C3 C4 C5 1.0(2) . . . . ?
C2 C3 C4 C5 -179.33(15) . . . . ?
C32 C4 C5 C28 178.71(15) . . . . ?
C3 C4 C5 C28 -0.7(2) . . . . ?
C32 C4 C5 C6 2.6(3) . . . . ?
C3 C4 C5 C6 -176.84(16) . . . . ?
C28 C5 C6 C7 12.77(16) . . . . ?
C4 C5 C6 C7 -170.74(17) . . . . ?
C28 C5 C6 C19 130.85(15) . . . . ?
C4 C5 C6 C19 -52.7(2) . . . . ?
C28 C5 C6 P1 -105.41(13) . . . . ?
C4 C5 C6 P1 71.1(2) . . . . ?
O1 P1 C6 C7 -179.55(11) . . . . ?
C16 P1 C6 C7 -60.15(13) . . . . ?
C33 P1 C6 C7 57.96(14) . . . . ?
O1 P1 C6 C5 -70.98(12) . . . . ?
C16 P1 C6 C5 48.42(13) . . . . ?
C33 P1 C6 C5 166.53(11) . . . . ?
O1 P1 C6 C19 57.00(13) . . . . ?
C16 P1 C6 C19 176.40(12) . . . . ?
C33 P1 C6 C19 -65.49(13) . . . . ?
C28 O2 C7 C8 -156.70(16) . . . . ?
C28 O2 C7 C6 16.08(16) . . . . ?
C5 C6 C7 C8 154.72(16) . . . . ?
C19 C6 C7 C8 30.8(2) . . . . ?
P1 C6 C7 C8 -93.26(18) . . . . ?
C5 C6 C7 O2 -17.76(16) . . . . ?
C19 C6 C7 O2 -141.65(14) . . . . ?
P1 C6 C7 O2 94.27(13) . . . . ?
O2 C7 C8 C25 169.65(14) . . . . ?
C6 C7 C8 C25 -2.0(2) . . . . ?
O2 C7 C8 C9 -9.2(2) . . . . ?
C6 C7 C8 C9 179.14(15) . . . . ?
C7 C8 C9 C27 -53.0(2) . . . . ?
C25 C8 C9 C27 128.20(18) . . . . ?
C7 C8 C9 C10 128.42(19) . . . . ?
C25 C8 C9 C10 -50.4(2) . . . . ?
C27 C9 C10 C11 -0.4(3) . . . . ?
C8 C9 C10 C11 178.30(17) . . . . ?
C9 C10 C11 C12 -0.3(3) . . . . ?
C10 C11 C12 C26 0.7(3) . . . . ?
C18 C13 C14 C15 0.7(4) . . . . ?
C13 C14 C15 C16 0.2(4) . . . . ?
C14 C15 C16 C17 -1.3(3) . . . . ?
C14 C15 C16 P1 174.82(17) . . . . ?
O1 P1 C16 C17 -164.51(15) . . . . ?
C33 P1 C16 C17 -41.56(18) . . . . ?
C6 P1 C16 C17 78.20(17) . . . . ?
O1 P1 C16 C15 19.66(17) . . . . ?
C33 P1 C16 C15 142.61(14) . . . . ?
C6 P1 C16 C15 -97.63(15) . . . . ?
C15 C16 C17 C18 1.4(3) . . . . ?
P1 C16 C17 C18 -174.25(17) . . . . ?
C14 C13 C18 C17 -0.5(4) . . . . ?
C16 C17 C18 C13 -0.5(4) . . . . ?
C7 C6 C19 C20 -42.59(19) . . . . ?
C5 C6 C19 C20 -155.49(14) . . . . ?
P1 C6 C19 C20 83.31(16) . . . . ?
C6 C19 C20 C21 -151.93(16) . . . . ?
C6 C19 C20 C25 31.4(2) . . . . ?
C25 C20 C21 C22 1.4(3) . . . . ?
C19 C20 C21 C22 -175.26(18) . . . . ?
C20 C21 C22 C23 -1.1(3) . . . . ?
C21 C22 C23 C24 -0.6(3) . . . . ?
C22 C23 C24 C25 2.1(3) . . . . ?
C23 C24 C25 C20 -1.7(3) . . . . ?
C23 C24 C25 C8 176.66(18) . . . . ?
C21 C20 C25 C24 0.0(3) . . . . ?
C19 C20 C25 C24 176.64(16) . . . . ?
C21 C20 C25 C8 -178.42(16) . . . . ?
C19 C20 C25 C8 -1.8(2) . . . . ?
C7 C8 C25 C24 167.46(17) . . . . ?
C9 C8 C25 C24 -13.6(2) . . . . ?
C7 C8 C25 C20 -14.2(2) . . . . ?
C9 C8 C25 C20 164.71(15) . . . . ?
C11 C12 C26 C27 -0.5(3) . . . . ?
C12 C26 C27 C9 -0.2(3) . . . . ?
C10 C9 C27 C26 0.6(3) . . . . ?
C8 C9 C27 C26 -178.04(17) . . . . ?
C4 C5 C28 O2 178.75(13) . . . . ?
C6 C5 C28 O2 -4.22(18) . . . . ?
C4 C5 C28 C29 -0.3(2) . . . . ?
C6 C5 C28 C29 176.77(16) . . . . ?
C7 O2 C28 C5 -7.29(17) . . . . ?
C7 O2 C28 C29 171.75(15) . . . . ?
C5 C28 C29 C30 0.9(3) . . . . ?
O2 C28 C29 C30 -178.06(15) . . . . ?
C28 C29 C30 C3 -0.5(3) . . . . ?
C2 C3 C30 C29 179.93(17) . . . . ?
C4 C3 C30 C29 -0.4(3) . . . . ?
C2 C1 C31 C32 0.6(3) . . . . ?
C1 C31 C32 C4 -0.3(3) . . . . ?
C5 C4 C32 C31 179.92(17) . . . . ?
C3 C4 C32 C31 -0.7(2) . . . . ?
O1 P1 C33 C38 -179.24(15) . . . . ?
C16 P1 C33 C38 56.97(18) . . . . ?
C6 P1 C33 C38 -57.69(18) . . . . ?
O1 P1 C33 C34 1.78(16) . . . . ?
C16 P1 C33 C34 -122.01(14) . . . . ?
C6 P1 C33 C34 123.34(14) . . . . ?
C38 C33 C34 C35 1.0(3) . . . . ?
P1 C33 C34 C35 -179.92(17) . . . . ?
C33 C34 C35 C36 -0.3(3) . . . . ?
C34 C35 C36 C37 -0.6(3) . . . . ?
C35 C36 C37 C38 0.7(3) . . . . ?
C34 C33 C38 C37 -0.9(3) . . . . ?
P1 C33 C38 C37 -179.82(15) . . . . ?
C36 C37 C38 C33 0.0(3) . . . . ?
